data_4315148
loop_
_publ_author_name
'Sarah K. Russell'
'Jonathan M. Darmon'
'Emil Lobkovsky'
'Paul J. Chirik'

_publ_section_title
;
 Synthesis of Aryl-Substituted Bis(imino)pyridine Iron Dinitrogen
 Complexes
;
_journal_name_full 'Inorganic Chemistry'
_journal_page_first 2782
_journal_page_last 2792
_journal_paper_doi 10.1021/ic902162z
_journal_volume 49
_journal_year 2010
_chemical_formula_moiety 'C58 H70 Fe2 N12, C58 H69 Fe2 N12'
_chemical_formula_sum 'C58 H70 Fe2 N12'
_chemical_formula_weight 1045.70
_chemical_name_systematic
; 
 ? 
;
_space_group_IT_number 14
_symmetry_cell_setting monoclinic
_symmetry_space_group_name_Hall '-P 2ybc'
_symmetry_space_group_name_H-M 'P 1 21/c 1'
_atom_sites_solution_hydrogens geom
_atom_sites_solution_primary direct
_atom_sites_solution_secondary difmap
_audit_creation_method SHELXL-97
_cell_angle_alpha 90.00
_cell_angle_beta 97.421(2)
_cell_angle_gamma 90.00
_cell_formula_units_Z 8
_cell_length_a 12.8139(10)
_cell_length_b 30.557(2)
_cell_length_c 29.139(2)
_cell_measurement_reflns_used 8207
_cell_measurement_temperature 173(2)
_cell_measurement_theta_max 21.75
_cell_measurement_theta_min 2.27
_cell_volume 11313.9(14)
_computing_cell_refinement 'Bruker SAINT+'
_computing_data_collection 'Bruker APEX2'
_computing_data_reduction 'Bruker SAINT+'
_computing_molecular_graphics 'Bruker SHELXTL'
_computing_publication_material 'Bruker SHELXTL'
_computing_structure_refinement 'SHELXL-97 (Sheldrick, 1997)'
_computing_structure_solution 'SHELXS-97 (Sheldrick, 1990)'
_diffrn_ambient_temperature 173(2)
_diffrn_measured_fraction_theta_full 0.995
_diffrn_measured_fraction_theta_max 0.995
_diffrn_measurement_device_type 'Bruker X8 APEX II diffractometer'
_diffrn_measurement_method 'phi and omega scans'
_diffrn_radiation_monochromator graphite
_diffrn_radiation_source 'fine-focus sealed tube'
_diffrn_radiation_type MoK\a
_diffrn_radiation_wavelength 0.71073
_diffrn_reflns_av_R_equivalents 0.0610
_diffrn_reflns_av_sigmaI/netI 0.0951
_diffrn_reflns_limit_h_max 13
_diffrn_reflns_limit_h_min -14
_diffrn_reflns_limit_k_max 33
_diffrn_reflns_limit_k_min -20
_diffrn_reflns_limit_l_max 32
_diffrn_reflns_limit_l_min -30
_diffrn_reflns_number 54531
_diffrn_reflns_theta_full 23.34
_diffrn_reflns_theta_max 23.34
_diffrn_reflns_theta_min 1.56
_exptl_absorpt_coefficient_mu 0.560
_exptl_absorpt_correction_T_max 0.8499
_exptl_absorpt_correction_T_min 0.7670
_exptl_absorpt_correction_type multi-scan
_exptl_absorpt_process_details SADABS
_exptl_crystal_colour black
_exptl_crystal_density_diffrn 1.229
_exptl_crystal_density_method 'not measured'
_exptl_crystal_description block
_exptl_crystal_F_000 4428
_exptl_crystal_size_max 0.50
_exptl_crystal_size_mid 0.40
_exptl_crystal_size_min 0.30
_platon_squeeze_details
;
;
_refine_diff_density_max 0.571
_refine_diff_density_min -0.293
_refine_diff_density_rms 0.065
_refine_ls_extinction_method none
_refine_ls_goodness_of_fit_ref 0.955
_refine_ls_hydrogen_treatment riding
_refine_ls_matrix_type full
_refine_ls_number_parameters 1297
_refine_ls_number_reflns 16320
_refine_ls_number_restraints 0
_refine_ls_restrained_S_all 0.955
_refine_ls_R_factor_all 0.1043
_refine_ls_R_factor_gt 0.0539
_refine_ls_shift/su_max 0.004
_refine_ls_shift/su_mean 0.000
_refine_ls_structure_factor_coef Fsqd
_refine_ls_weighting_details 'calc w=1/[\s^2^(Fo^2^)+(0.0691P)^2^+0.0000P] where P=(Fo^2^+2Fc^2^)/3'
_refine_ls_weighting_scheme calc
_refine_ls_wR_factor_gt 0.1222
_refine_ls_wR_factor_ref 0.1392
_reflns_number_gt 9188
_reflns_number_total 16320
_reflns_threshold_expression >2sigma(I)
_cod_data_source_file ic902162z_si_002_1.cif
_cod_data_source_block m
_cod_depositor_comments
;
The following automatic conversions were performed:

'_symmetry_cell_setting' value 'Monoclinic' changed to 'monoclinic'
according to the built-in table from CIF Core dictionary named
'cif_core.dic' version 2.4.1 from 2010-06-29.

Automatic conversion script
Id: cif_fix_values 1646 2011-03-28 12:23:43Z adriana 
;
_cod_original_cell_volume 11314.1(15)
_cod_database_code 4315148

loop_
_symmetry_equiv_pos_as_xyz
'x, y, z'
'-x, y+1/2, -z+1/2'
'-x, -y, -z'
'x, -y-1/2, z-1/2'

loop_
_atom_site_label
_atom_site_type_symbol
_atom_site_fract_x
_atom_site_fract_y
_atom_site_fract_z
_atom_site_U_iso_or_equiv
_atom_site_adp_type
_atom_site_occupancy
_atom_site_symmetry_multiplicity
_atom_site_calc_flag
_atom_site_refinement_flags
_atom_site_disorder_assembly
_atom_site_disorder_group
Fe1 Fe -0.85150(4) 0.255931(16) 0.036668(18) 0.03638(15) Uani 1 1 d . . .
Fe2 Fe -0.68811(3) 0.158660(15) -0.066052(17) 0.02914(14) Uani 1 1 d . . .
N1 N -0.7264(2) 0.28906(10) 0.05785(10) 0.0424(9) Uani 1 1 d . . .
N2 N -0.9032(2) 0.31132(9) 0.03050(9) 0.0339(8) Uani 1 1 d . . .
N3 N -0.9970(2) 0.24415(9) 0.01470(10) 0.0355(8) Uani 1 1 d . . .
N4 N -0.64850(19) 0.10978(8) -0.02599(9) 0.0282(7) Uani 1 1 d . . .
N5 N -0.54461(19) 0.16513(8) -0.05731(9) 0.0280(7) Uani 1 1 d . . .
N6 N -0.6705(2) 0.20091(8) -0.11379(9) 0.0304(8) Uani 1 1 d . . .
N7 N -0.79314(19) 0.21584(9) -0.00143(10) 0.0312(8) Uani 1 1 d . . .
N8 N -0.7585(2) 0.19272(9) -0.02603(10) 0.0297(8) Uani 1 1 d . . .
N9 N -0.8370(2) 0.21895(10) 0.08732(11) 0.0505(10) Uani 1 1 d . . .
N10 N -0.8284(3) 0.19855(12) 0.11958(13) 0.0702(12) Uani 1 1 d . . .
N11 N -0.8053(2) 0.13223(9) -0.09705(10) 0.0355(8) Uani 1 1 d . . .
N12 N -0.8706(2) 0.11470(10) -0.11726(11) 0.0493(10) Uani 1 1 d . . .
C1 C -0.6458(3) 0.36268(13) 0.07178(15) 0.0645(14) Uani 1 1 d . . .
H1A H -0.5818 0.3456 0.0810 0.097 Uiso 1 1 calc R . .
H1B H -0.6618 0.3804 0.0980 0.097 Uiso 1 1 calc R . .
H1C H -0.6349 0.3820 0.0459 0.097 Uiso 1 1 calc R . .
C2 C -0.7355(3) 0.33237(12) 0.05711(13) 0.0454(11) Uani 1 1 d . . .
C3 C -0.8384(3) 0.34692(11) 0.04163(12) 0.0367(10) Uani 1 1 d . . .
C4 C -0.8779(3) 0.38871(12) 0.03831(13) 0.0455(11) Uani 1 1 d . . .
H4A H -0.8323 0.4130 0.0450 0.055 Uiso 1 1 calc R . .
C5 C -0.9844(3) 0.39529(12) 0.02513(12) 0.0455(11) Uani 1 1 d . . .
H5A H -1.0123 0.4241 0.0236 0.055 Uiso 1 1 calc R . .
C6 C -1.0495(3) 0.36045(12) 0.01434(12) 0.0411(11) Uani 1 1 d . . .
H6A H -1.1226 0.3650 0.0053 0.049 Uiso 1 1 calc R . .
C7 C -1.0090(3) 0.31828(11) 0.01655(11) 0.0311(9) Uani 1 1 d . . .
C8 C -1.0607(2) 0.27803(11) 0.00743(12) 0.0311(9) Uani 1 1 d . . .
C9 C -1.1762(3) 0.27448(12) -0.00789(13) 0.0472(11) Uani 1 1 d . . .
H9A H -1.1955 0.2436 -0.0124 0.071 Uiso 1 1 calc R . .
H9B H -1.1939 0.2903 -0.0371 0.071 Uiso 1 1 calc R . .
H9C H -1.2149 0.2872 0.0158 0.071 Uiso 1 1 calc R . .
C10 C -0.6284(3) 0.26804(13) 0.07415(13) 0.0459(11) Uani 1 1 d . . .
C11 C -0.5630(3) 0.25551(12) 0.04185(13) 0.0445(11) Uani 1 1 d . . .
C12 C -0.4761(3) 0.23055(13) 0.05684(15) 0.0567(13) Uani 1 1 d . . .
H12A H -0.4296 0.2219 0.0356 0.068 Uiso 1 1 calc R . .
C13 C -0.4559(3) 0.21795(16) 0.10294(16) 0.0738(15) Uani 1 1 d . . .
H13A H -0.3997 0.1984 0.1126 0.089 Uiso 1 1 calc R . .
C14 C -0.5176(3) 0.23386(17) 0.13476(16) 0.0797(16) Uani 1 1 d . . .
H14A H -0.5004 0.2269 0.1666 0.096 Uiso 1 1 calc R . .
C15 C -0.6038(3) 0.25976(15) 0.12072(15) 0.0610(13) Uani 1 1 d . . .
C16 C -0.5822(3) 0.27016(12) -0.00715(13) 0.0460(11) Uani 1 1 d . . .
H16A H -0.6505 0.2857 -0.0124 0.055 Uiso 1 1 calc R . .
H16B H -0.5870 0.2442 -0.0276 0.055 Uiso 1 1 calc R . .
C17 C -0.4956(3) 0.30047(14) -0.02033(16) 0.0721(15) Uani 1 1 d . . .
H17A H -0.5125 0.3094 -0.0527 0.108 Uiso 1 1 calc R . .
H17B H -0.4281 0.2849 -0.0163 0.108 Uiso 1 1 calc R . .
H17C H -0.4908 0.3264 -0.0004 0.108 Uiso 1 1 calc R . .
C18 C -0.6688(3) 0.27913(16) 0.15596(14) 0.0722(15) Uani 1 1 d . . .
H18A H -0.6594 0.3113 0.1561 0.087 Uiso 1 1 calc R . .
H18B H -0.7439 0.2731 0.1453 0.087 Uiso 1 1 calc R . .
C19 C -0.6454(4) 0.2636(2) 0.20318(17) 0.119(2) Uani 1 1 d . . .
H19A H -0.6916 0.2783 0.2226 0.179 Uiso 1 1 calc R . .
H19B H -0.5718 0.2702 0.2148 0.179 Uiso 1 1 calc R . .
H19C H -0.6569 0.2320 0.2040 0.179 Uiso 1 1 calc R . .
C20 C -1.0355(2) 0.20050(11) 0.00586(13) 0.0380(10) Uani 1 1 d . . .
C21 C -1.0690(3) 0.17660(13) 0.04220(15) 0.0495(12) Uani 1 1 d . . .
C22 C -1.0951(3) 0.13330(13) 0.03344(16) 0.0585(13) Uani 1 1 d . . .
H22A H -1.1180 0.1162 0.0575 0.070 Uiso 1 1 calc R . .
C23 C -1.0893(3) 0.11411(13) -0.00846(17) 0.0639(14) Uani 1 1 d . . .
H23A H -1.1053 0.0839 -0.0129 0.077 Uiso 1 1 calc R . .
C24 C -1.0600(3) 0.13882(13) -0.04429(16) 0.0581(13) Uani 1 1 d . . .
H24A H -1.0584 0.1257 -0.0738 0.070 Uiso 1 1 calc R . .
C25 C -1.0331(2) 0.18227(12) -0.03787(14) 0.0385(10) Uani 1 1 d . . .
C26 C -1.0793(3) 0.19703(14) 0.08770(14) 0.0580(13) Uani 1 1 d . . .
H26A H -1.0577 0.2281 0.0869 0.070 Uiso 1 1 calc R . .
H26B H -1.0307 0.1822 0.1120 0.070 Uiso 1 1 calc R . .
C27 C -1.1895(3) 0.19465(19) 0.10044(17) 0.104(2) Uani 1 1 d . . .
H27A H -1.1915 0.2085 0.1307 0.155 Uiso 1 1 calc R . .
H27B H -1.2109 0.1639 0.1020 0.155 Uiso 1 1 calc R . .
H27C H -1.2379 0.2100 0.0770 0.155 Uiso 1 1 calc R . .
C28 C -1.0058(3) 0.20895(12) -0.07803(13) 0.0453(11) Uani 1 1 d . . .
H28A H -0.9935 0.2396 -0.0679 0.054 Uiso 1 1 calc R . .
H28B H -0.9393 0.1977 -0.0875 0.054 Uiso 1 1 calc R . .
C29 C -1.0887(3) 0.20811(19) -0.11861(16) 0.099(2) Uani 1 1 d . . .
H29A H -1.0662 0.2259 -0.1436 0.148 Uiso 1 1 calc R . .
H29B H -1.1542 0.2200 -0.1097 0.148 Uiso 1 1 calc R . .
H29C H -1.1002 0.1779 -0.1293 0.148 Uiso 1 1 calc R . .
C30 C -0.5032(3) 0.07106(12) 0.02309(12) 0.0444(11) Uani 1 1 d . . .
H30A H -0.5600 0.0520 0.0307 0.067 Uiso 1 1 calc R . .
H30B H -0.4679 0.0845 0.0515 0.067 Uiso 1 1 calc R . .
H30C H -0.4523 0.0538 0.0084 0.067 Uiso 1 1 calc R . .
C31 C -0.5477(3) 0.10579(11) -0.00909(11) 0.0311(9) Uani 1 1 d . . .
C32 C -0.4846(3) 0.13870(11) -0.02640(11) 0.0305(9) Uani 1 1 d . . .
C33 C -0.3769(2) 0.14472(11) -0.01805(12) 0.0341(10) Uani 1 1 d . . .
H33A H -0.3354 0.1269 0.0039 0.041 Uiso 1 1 calc R . .
C34 C -0.3303(3) 0.17661(11) -0.04165(12) 0.0378(10) Uani 1 1 d . . .
H34A H -0.2565 0.1811 -0.0357 0.045 Uiso 1 1 calc R . .
C35 C -0.3898(3) 0.20189(11) -0.07363(12) 0.0358(10) Uani 1 1 d . . .
H35A H -0.3570 0.2236 -0.0903 0.043 Uiso 1 1 calc R . .
C36 C -0.4985(3) 0.19607(11) -0.08200(12) 0.0315(9) Uani 1 1 d . . .
C37 C -0.5734(3) 0.21615(11) -0.11448(12) 0.0326(10) Uani 1 1 d . . .
C38 C -0.5469(3) 0.24911(12) -0.14974(13) 0.0462(11) Uani 1 1 d . . .
H38A H -0.6116 0.2584 -0.1689 0.069 Uiso 1 1 calc R . .
H38B H -0.4992 0.2357 -0.1694 0.069 Uiso 1 1 calc R . .
H38C H -0.5126 0.2745 -0.1338 0.069 Uiso 1 1 calc R . .
C39 C -0.7189(2) 0.07541(11) -0.01748(12) 0.0328(10) Uani 1 1 d . . .
C40 C -0.7801(3) 0.07842(12) 0.01832(13) 0.0428(11) Uani 1 1 d . . .
C41 C -0.8532(3) 0.04589(13) 0.02233(15) 0.0573(13) Uani 1 1 d . . .
H41A H -0.8966 0.0475 0.0464 0.069 Uiso 1 1 calc R . .
C42 C -0.8642(3) 0.01124(14) -0.00779(16) 0.0632(14) Uani 1 1 d . . .
H42A H -0.9162 -0.0104 -0.0050 0.076 Uiso 1 1 calc R . .
C43 C -0.8004(3) 0.00763(13) -0.04189(15) 0.0547(13) Uani 1 1 d . . .
H43A H -0.8067 -0.0171 -0.0618 0.066 Uiso 1 1 calc R . .
C44 C -0.7280(3) 0.03927(12) -0.04751(13) 0.0410(11) Uani 1 1 d . . .
C45 C -0.7675(3) 0.11471(13) 0.05311(13) 0.0515(12) Uani 1 1 d . . .
H45A H -0.8373 0.1277 0.0555 0.062 Uiso 1 1 calc R . .
H45B H -0.7225 0.1378 0.0422 0.062 Uiso 1 1 calc R . .
C46 C -0.7185(3) 0.09923(15) 0.10114(14) 0.0730(15) Uani 1 1 d . . .
H46A H -0.7123 0.1241 0.1226 0.109 Uiso 1 1 calc R . .
H46B H -0.6486 0.0870 0.0991 0.109 Uiso 1 1 calc R . .
H46C H -0.7635 0.0767 0.1124 0.109 Uiso 1 1 calc R . .
C47 C -0.6564(3) 0.03610(12) -0.08432(13) 0.0533(12) Uani 1 1 d . . .
H47A H -0.6570 0.0646 -0.1004 0.064 Uiso 1 1 calc R . .
H47B H -0.5838 0.0312 -0.0690 0.064 Uiso 1 1 calc R . .
C48 C -0.6818(4) 0.00119(18) -0.11992(16) 0.1018(19) Uani 1 1 d . . .
H48A H -0.6303 0.0020 -0.1420 0.153 Uiso 1 1 calc R . .
H48B H -0.7524 0.0062 -0.1363 0.153 Uiso 1 1 calc R . .
H48C H -0.6793 -0.0275 -0.1047 0.153 Uiso 1 1 calc R . .
C49 C -0.7499(2) 0.21397(11) -0.15027(12) 0.0327(10) Uani 1 1 d . . .
C50 C -0.8093(3) 0.25236(12) -0.14602(13) 0.0404(11) Uani 1 1 d . . .
C51 C -0.8855(3) 0.26248(13) -0.18260(14) 0.0496(12) Uani 1 1 d . . .
H51A H -0.9265 0.2882 -0.1811 0.060 Uiso 1 1 calc R . .
C52 C -0.9033(3) 0.23634(14) -0.22091(14) 0.0532(12) Uani 1 1 d . . .
H52A H -0.9569 0.2438 -0.2453 0.064 Uiso 1 1 calc R . .
C53 C -0.8443(3) 0.19961(14) -0.22420(13) 0.0511(12) Uani 1 1 d . . .
H53A H -0.8574 0.1818 -0.2511 0.061 Uiso 1 1 calc R . .
C54 C -0.7661(3) 0.18764(12) -0.18949(13) 0.0399(10) Uani 1 1 d . . .
C55 C -0.7857(3) 0.28075(12) -0.10392(13) 0.0445(11) Uani 1 1 d . . .
H55A H -0.7140 0.2929 -0.1036 0.053 Uiso 1 1 calc R . .
H55B H -0.7850 0.2620 -0.0762 0.053 Uiso 1 1 calc R . .
C56 C -0.8615(3) 0.31860(12) -0.09989(15) 0.0600(13) Uani 1 1 d . . .
H56A H -0.8388 0.3351 -0.0715 0.090 Uiso 1 1 calc R . .
H56B H -0.9325 0.3071 -0.0988 0.090 Uiso 1 1 calc R . .
H56C H -0.8619 0.3379 -0.1268 0.090 Uiso 1 1 calc R . .
C57 C -0.6945(3) 0.14921(13) -0.19415(13) 0.0534(12) Uani 1 1 d . . .
H57A H -0.6271 0.1604 -0.2027 0.064 Uiso 1 1 calc R . .
H57B H -0.6789 0.1350 -0.1635 0.064 Uiso 1 1 calc R . .
C58 C -0.7350(4) 0.11542(16) -0.22834(17) 0.102(2) Uani 1 1 d . . .
H58A H -0.6826 0.0921 -0.2288 0.153 Uiso 1 1 calc R . .
H58B H -0.7489 0.1287 -0.2591 0.153 Uiso 1 1 calc R . .
H58C H -0.8004 0.1031 -0.2197 0.153 Uiso 1 1 calc R . .
Fe3 Fe -0.14575(4) 0.049657(17) -0.364820(17) 0.03386(14) Uani 1 1 d . . .
Fe4 Fe -0.28895(4) -0.016527(16) -0.233288(17) 0.03574(15) Uani 1 1 d . . .
N13 N -0.0028(2) 0.02984(9) -0.35243(9) 0.0309(8) Uani 1 1 d . . .
N14 N -0.0764(2) 0.10158(9) -0.36267(9) 0.0324(8) Uani 1 1 d . . .
N15 N -0.2610(2) 0.08875(9) -0.38312(9) 0.0350(8) Uani 1 1 d . . .
N16 N -0.3391(2) -0.07213(10) -0.25799(10) 0.0436(9) Uani 1 1 d . . .
N17 N -0.1873(2) -0.05240(9) -0.20479(10) 0.0369(8) Uani 1 1 d . . .
N18 N -0.2202(2) 0.02303(9) -0.18733(9) 0.0355(8) Uani 1 1 d . . .
N19 N -0.2045(2) 0.02323(9) -0.31560(10) 0.0327(8) Uani 1 1 d . . .
N20 N -0.2424(2) 0.00864(9) -0.28644(10) 0.0340(8) Uani 1 1 d . . .
N21 N -0.1904(2) 0.00437(10) -0.40476(11) 0.0454(9) Uani 1 1 d . . .
N22 N -0.2137(3) -0.02259(12) -0.42931(12) 0.0632(11) Uani 1 1 d . . .
N23 N -0.4200(2) 0.00778(10) -0.23673(10) 0.0426(9) Uani 1 1 d . . .
N24 N -0.5011(3) 0.02086(11) -0.23673(12) 0.0596(11) Uani 1 1 d . . .
C59 C 0.1875(2) 0.05028(12) -0.33751(13) 0.0463(11) Uani 1 1 d . . .
H59A H 0.1980 0.0186 -0.3343 0.069 Uiso 1 1 calc R . .
H59B H 0.2172 0.0649 -0.3088 0.069 Uiso 1 1 calc R . .
H59C H 0.2227 0.0610 -0.3632 0.069 Uiso 1 1 calc R . .
C60 C 0.0720(3) 0.05998(12) -0.34702(11) 0.0342(10) Uani 1 1 d . . .
C61 C 0.0328(3) 0.10284(12) -0.35241(11) 0.0338(10) Uani 1 1 d . . .
C62 C 0.0831(3) 0.14315(12) -0.35007(12) 0.0427(11) Uani 1 1 d . . .
H62A H 0.1575 0.1441 -0.3432 0.051 Uiso 1 1 calc R . .
C63 C 0.0290(3) 0.18122(13) -0.35738(13) 0.0442(11) Uani 1 1 d . . .
H63A H 0.0648 0.2085 -0.3549 0.053 Uiso 1 1 calc R . .
C64 C -0.0793(3) 0.17960(13) -0.36849(12) 0.0455(11) Uani 1 1 d . . .
H64A H -0.1180 0.2060 -0.3743 0.055 Uiso 1 1 calc R . .
C65 C -0.1309(3) 0.14034(12) -0.37122(12) 0.0372(10) Uani 1 1 d . . .
C66 C -0.2401(3) 0.13125(12) -0.38342(12) 0.0374(10) Uani 1 1 d . . .
C67 C -0.3198(3) 0.16612(12) -0.39518(13) 0.0510(12) Uani 1 1 d . . .
H67A H -0.3895 0.1528 -0.4025 0.076 Uiso 1 1 calc R . .
H67B H -0.3025 0.1826 -0.4220 0.076 Uiso 1 1 calc R . .
H67C H -0.3199 0.1859 -0.3688 0.076 Uiso 1 1 calc R . .
C68 C 0.0244(2) -0.01577(12) -0.34679(12) 0.0355(10) Uani 1 1 d . . .
C69 C 0.0356(3) -0.04131(12) -0.38572(13) 0.0405(10) Uani 1 1 d . . .
C70 C 0.0479(3) -0.08597(12) -0.38046(15) 0.0535(12) Uani 1 1 d . . .
H70A H 0.0535 -0.1040 -0.4066 0.064 Uiso 1 1 calc R . .
C71 C 0.0520(3) -0.10426(14) -0.33699(17) 0.0651(14) Uani 1 1 d . . .
H71A H 0.0595 -0.1350 -0.3333 0.078 Uiso 1 1 calc R . .
C72 C 0.0455(3) -0.07823(15) -0.29867(15) 0.0594(13) Uani 1 1 d . . .
H72A H 0.0503 -0.0912 -0.2689 0.071 Uiso 1 1 calc R . .
C73 C 0.0320(3) -0.03391(13) -0.30315(13) 0.0421(11) Uani 1 1 d . . .
C74 C 0.0350(3) -0.02074(13) -0.43260(12) 0.0462(11) Uani 1 1 d . . .
H74A H 0.0113 0.0100 -0.4313 0.055 Uiso 1 1 calc R . .
H74B H -0.0158 -0.0365 -0.4552 0.055 Uiso 1 1 calc R . .
C75 C 0.1437(3) -0.02179(14) -0.44907(14) 0.0618(13) Uani 1 1 d . . .
H75A H 0.1395 -0.0083 -0.4798 0.093 Uiso 1 1 calc R . .
H75B H 0.1672 -0.0522 -0.4508 0.093 Uiso 1 1 calc R . .
H75C H 0.1939 -0.0055 -0.4272 0.093 Uiso 1 1 calc R . .
C76 C 0.0285(3) -0.00660(15) -0.26076(13) 0.0600(13) Uani 1 1 d . . .
H76A H -0.0299 -0.0171 -0.2445 0.072 Uiso 1 1 calc R . .
H76B H 0.0127 0.0240 -0.2704 0.072 Uiso 1 1 calc R . .
C77 C 0.1293(3) -0.00720(16) -0.22714(14) 0.0714(15) Uani 1 1 d . . .
H77A H 0.1208 0.0114 -0.2004 0.107 Uiso 1 1 calc R . .
H77B H 0.1874 0.0039 -0.2426 0.107 Uiso 1 1 calc R . .
H77C H 0.1447 -0.0373 -0.2166 0.107 Uiso 1 1 calc R . .
C78 C -0.3670(3) 0.07365(12) -0.39332(13) 0.0395(10) Uani 1 1 d . . .
C79 C -0.3995(3) 0.05742(15) -0.43709(15) 0.0627(14) Uani 1 1 d . . .
C80 C -0.4986(3) 0.03743(15) -0.44404(18) 0.0837(17) Uani 1 1 d . . .
H80A H -0.5256 0.0267 -0.4738 0.100 Uiso 1 1 calc R . .
C81 C -0.5566(3) 0.03329(15) -0.4080(2) 0.0777(17) Uani 1 1 d . . .
H81A H -0.6220 0.0182 -0.4128 0.093 Uiso 1 1 calc R . .
C82 C -0.5236(3) 0.04996(13) -0.36606(18) 0.0653(14) Uani 1 1 d . . .
H82A H -0.5663 0.0468 -0.3419 0.078 Uiso 1 1 calc R . .
C83 C -0.4286(3) 0.07167(12) -0.35727(15) 0.0484(12) Uani 1 1 d . . .
C84 C -0.3352(3) 0.06057(18) -0.47624(15) 0.0823(17) Uani 1 1 d . . .
H84A H -0.2613 0.0665 -0.4633 0.099 Uiso 1 1 calc R . .
H84B H -0.3369 0.0318 -0.4920 0.099 Uiso 1 1 calc R . .
C85 C -0.3688(4) 0.09394(19) -0.51047(19) 0.126(2) Uani 1 1 d . . .
H85A H -0.3236 0.0930 -0.5351 0.189 Uiso 1 1 calc R . .
H85B H -0.3636 0.1228 -0.4957 0.189 Uiso 1 1 calc R . .
H85C H -0.4419 0.0885 -0.5237 0.189 Uiso 1 1 calc R . .
C86 C -0.3977(3) 0.09318(13) -0.31157(13) 0.0558(12) Uani 1 1 d . . .
H86A H -0.3291 0.1080 -0.3120 0.067 Uiso 1 1 calc R . .
H86B H -0.3884 0.0704 -0.2872 0.067 Uiso 1 1 calc R . .
C87 C -0.4775(4) 0.12631(17) -0.29947(16) 0.0966(19) Uani 1 1 d . . .
H87A H -0.4530 0.1393 -0.2692 0.145 Uiso 1 1 calc R . .
H87B H -0.5452 0.1118 -0.2983 0.145 Uiso 1 1 calc R . .
H87C H -0.4859 0.1493 -0.3231 0.145 Uiso 1 1 calc R . .
C88 C -0.2999(4) -0.15159(12) -0.26667(16) 0.0714(15) Uani 1 1 d . . .
H88A H -0.3667 -0.1514 -0.2873 0.107 Uiso 1 1 calc R . .
H88B H -0.3054 -0.1714 -0.2407 0.107 Uiso 1 1 calc R . .
H88C H -0.2434 -0.1616 -0.2838 0.107 Uiso 1 1 calc R . .
C89 C -0.2755(3) -0.10574(13) -0.24849(13) 0.0506(12) Uani 1 1 d . . .
C90 C -0.1839(3) -0.09541(12) -0.21788(13) 0.0413(11) Uani 1 1 d . . .
C91 C -0.1007(3) -0.12126(13) -0.19996(14) 0.0540(12) Uani 1 1 d . . .
H91A H -0.0971 -0.1509 -0.2096 0.065 Uiso 1 1 calc R . .
C92 C -0.0230(3) -0.10446(14) -0.16825(15) 0.0648(14) Uani 1 1 d . . .
H92A H 0.0352 -0.1222 -0.1565 0.078 Uiso 1 1 calc R . .
C93 C -0.0288(3) -0.06158(13) -0.15314(13) 0.0499(12) Uani 1 1 d . . .
H93A H 0.0238 -0.0503 -0.1302 0.060 Uiso 1 1 calc R . .
C94 C -0.1109(3) -0.03551(13) -0.17146(12) 0.0398(11) Uani 1 1 d . . .
C95 C -0.1349(3) 0.00869(12) -0.16175(12) 0.0382(10) Uani 1 1 d . . .
C96 C -0.0692(3) 0.03461(13) -0.12548(13) 0.0558(13) Uani 1 1 d . . .
H96A H -0.0986 0.0641 -0.1241 0.084 Uiso 1 1 calc R . .
H96B H 0.0029 0.0366 -0.1331 0.084 Uiso 1 1 calc R . .
H96C H -0.0687 0.0202 -0.0954 0.084 Uiso 1 1 calc R . .
C97 C -0.4435(3) -0.07742(12) -0.28202(14) 0.0484(12) Uani 1 1 d . . .
C98 C -0.4636(3) -0.07081(13) -0.32894(14) 0.0512(12) Uani 1 1 d . . .
C99 C -0.5676(3) -0.07035(14) -0.34935(16) 0.0681(14) Uani 1 1 d . . .
H99A H -0.5837 -0.0662 -0.3818 0.082 Uiso 1 1 calc R . .
C100 C -0.6479(4) -0.07597(16) -0.32237(19) 0.0840(17) Uani 1 1 d . . .
H10A H -0.7190 -0.0744 -0.3363 0.101 Uiso 1 1 calc R . .
C101 C -0.6262(4) -0.08358(15) -0.27669(17) 0.0776(16) Uani 1 1 d . . .
H10B H -0.6828 -0.0884 -0.2592 0.093 Uiso 1 1 calc R . .
C102 C -0.5256(3) -0.08463(14) -0.25453(17) 0.0681(14) Uani 1 1 d . . .
C103 C -0.3770(3) -0.06563(13) -0.35883(13) 0.0562(12) Uani 1 1 d . . .
H10C H -0.3091 -0.0621 -0.3387 0.067 Uiso 1 1 calc R . .
H10D H -0.3898 -0.0387 -0.3776 0.067 Uiso 1 1 calc R . .
C104 C -0.3694(4) -0.10413(14) -0.39075(17) 0.0854(17) Uani 1 1 d . . .
H10E H -0.3122 -0.0991 -0.4094 0.128 Uiso 1 1 calc R . .
H10F H -0.4359 -0.1074 -0.4112 0.128 Uiso 1 1 calc R . .
H10G H -0.3550 -0.1308 -0.3724 0.128 Uiso 1 1 calc R . .
C105 C -0.5003(3) -0.09353(18) -0.20354(16) 0.0905(18) Uani 1 1 d . . .
H10H H -0.4302 -0.0908 -0.1886 0.109 Uiso 1 1 calc R . .
C106 C -0.5831(5) -0.1061(3) -0.1779(2) 0.167(3) Uani 1 1 d . . .
H10I H -0.5543 -0.1111 -0.1455 0.251 Uiso 1 1 calc R . .
H10J H -0.6158 -0.1331 -0.1910 0.251 Uiso 1 1 calc R . .
H10K H -0.6359 -0.0828 -0.1796 0.251 Uiso 1 1 calc R . .
C107 C -0.2584(3) 0.06625(12) -0.18024(12) 0.0367(10) Uani 1 1 d . . .
C108 C -0.2184(3) 0.10179(12) -0.20192(13) 0.0413(11) Uani 1 1 d . . .
C109 C -0.2647(3) 0.14179(13) -0.19788(13) 0.0533(12) Uani 1 1 d . . .
H10L H -0.2384 0.1664 -0.2126 0.064 Uiso 1 1 calc R . .
C110 C -0.3492(3) 0.14741(13) -0.17284(14) 0.0555(13) Uani 1 1 d . . .
H11A H -0.3809 0.1753 -0.1709 0.067 Uiso 1 1 calc R . .
C111 C -0.3855(3) 0.11194(14) -0.15115(13) 0.0535(12) Uani 1 1 d . . .
H11B H -0.4422 0.1157 -0.1335 0.064 Uiso 1 1 calc R . .
C112 C -0.3425(3) 0.07103(12) -0.15418(12) 0.0416(11) Uani 1 1 d . . .
C113 C -0.1280(3) 0.09645(13) -0.22975(16) 0.0636(14) Uani 1 1 d . . .
H11C H -0.0766 0.0763 -0.2125 0.076 Uiso 1 1 calc R . .
H11D H -0.1555 0.0817 -0.2591 0.076 Uiso 1 1 calc R . .
C114 C -0.0724(4) 0.13399(17) -0.2411(2) 0.119(2) Uani 1 1 d . . .
H11E H -0.0162 0.1253 -0.2591 0.179 Uiso 1 1 calc R . .
H11F H -0.0417 0.1487 -0.2127 0.179 Uiso 1 1 calc R . .
H11G H -0.1208 0.1540 -0.2596 0.179 Uiso 1 1 calc R . .
C115 C -0.3811(3) 0.03365(13) -0.12760(13) 0.0576(12) Uani 1 1 d . . .
H11H H -0.3604 0.0058 -0.1412 0.069 Uiso 1 1 calc R . .
H11I H -0.4590 0.0346 -0.1309 0.069 Uiso 1 1 calc R . .
C116 C -0.3392(3) 0.03430(13) -0.07707(14) 0.0628(13) Uani 1 1 d . . .
H11J H -0.3664 0.0090 -0.0617 0.094 Uiso 1 1 calc R . .
H11K H -0.3616 0.0613 -0.0630 0.094 Uiso 1 1 calc R . .
H11L H -0.2621 0.0331 -0.0734 0.094 Uiso 1 1 calc R . .

loop_
_atom_site_aniso_label
_atom_site_aniso_U_11
_atom_site_aniso_U_22
_atom_site_aniso_U_33
_atom_site_aniso_U_23
_atom_site_aniso_U_13
_atom_site_aniso_U_12
Fe1 0.0300(3) 0.0355(3) 0.0454(3) -0.0057(3) 0.0112(3) 0.0027(3)
Fe2 0.0237(3) 0.0321(3) 0.0333(3) -0.0007(2) 0.0100(2) -0.0012(2)
N1 0.0303(16) 0.055(2) 0.0415(19) -0.0091(17) 0.0043(15) 0.0049(16)
N2 0.0265(15) 0.0427(18) 0.0340(18) -0.0069(15) 0.0095(13) 0.0027(15)
N3 0.0345(16) 0.0290(17) 0.0452(19) -0.0008(15) 0.0137(15) 0.0017(15)
N4 0.0209(14) 0.0313(16) 0.0346(17) -0.0017(14) 0.0118(13) -0.0037(14)
N5 0.0221(14) 0.0324(16) 0.0315(17) 0.0011(14) 0.0111(13) -0.0004(14)
N6 0.0319(16) 0.0297(16) 0.0314(17) 0.0001(14) 0.0105(14) -0.0008(14)
N7 0.0224(15) 0.0325(17) 0.0382(18) 0.0012(15) 0.0022(14) -0.0026(14)
N8 0.0216(15) 0.0297(17) 0.0383(18) -0.0010(15) 0.0054(14) -0.0031(14)
N9 0.0460(19) 0.051(2) 0.056(2) -0.0087(18) 0.0097(18) 0.0035(18)
N10 0.077(3) 0.073(3) 0.062(3) 0.005(2) 0.011(2) 0.008(2)
N11 0.0346(17) 0.0385(18) 0.0351(18) 0.0008(15) 0.0106(15) -0.0021(15)
N12 0.0385(18) 0.059(2) 0.050(2) -0.0110(18) 0.0033(17) -0.0124(18)
C1 0.047(2) 0.061(3) 0.085(3) -0.031(3) 0.002(2) -0.010(2)
C2 0.043(2) 0.042(2) 0.053(3) -0.017(2) 0.015(2) -0.008(2)
C3 0.040(2) 0.034(2) 0.037(2) -0.0109(18) 0.0106(18) -0.003(2)
C4 0.056(2) 0.035(2) 0.048(3) -0.012(2) 0.016(2) -0.007(2)
C5 0.061(3) 0.035(2) 0.042(2) 0.0020(19) 0.010(2) 0.009(2)
C6 0.048(2) 0.042(2) 0.034(2) 0.0015(19) 0.0092(19) 0.008(2)
C7 0.039(2) 0.028(2) 0.028(2) -0.0024(17) 0.0119(17) 0.0044(18)
C8 0.0277(19) 0.031(2) 0.037(2) -0.0037(18) 0.0105(17) 0.0042(18)
C9 0.036(2) 0.048(2) 0.057(3) -0.006(2) 0.006(2) 0.008(2)
C10 0.027(2) 0.063(3) 0.048(3) -0.017(2) 0.0077(19) 0.006(2)
C11 0.035(2) 0.049(2) 0.051(3) -0.019(2) 0.008(2) -0.003(2)
C12 0.040(2) 0.057(3) 0.076(3) -0.011(2) 0.017(2) 0.009(2)
C13 0.038(2) 0.107(4) 0.078(4) 0.006(3) 0.011(2) 0.028(3)
C14 0.044(3) 0.134(4) 0.062(3) -0.002(3) 0.007(2) 0.033(3)
C15 0.044(2) 0.089(3) 0.051(3) -0.014(3) 0.010(2) 0.010(3)
C16 0.037(2) 0.050(2) 0.053(3) -0.011(2) 0.014(2) -0.007(2)
C17 0.060(3) 0.062(3) 0.094(4) 0.001(3) 0.008(3) -0.021(3)
C18 0.045(2) 0.115(4) 0.058(3) -0.027(3) 0.012(2) 0.009(3)
C19 0.146(5) 0.157(5) 0.068(4) 0.018(4) 0.061(3) 0.056(4)
C20 0.0215(18) 0.035(2) 0.058(3) -0.011(2) 0.0077(18) 0.0004(18)
C21 0.034(2) 0.046(2) 0.069(3) 0.010(2) 0.009(2) -0.005(2)
C22 0.044(2) 0.045(3) 0.088(3) 0.023(3) 0.010(2) -0.003(2)
C23 0.044(3) 0.034(2) 0.114(4) -0.009(3) 0.011(3) -0.007(2)
C24 0.033(2) 0.046(3) 0.095(4) -0.023(3) 0.011(2) 0.001(2)
C25 0.0194(18) 0.035(2) 0.061(3) -0.009(2) 0.0056(18) -0.0012(18)
C26 0.051(2) 0.062(3) 0.064(3) 0.012(2) 0.019(2) 0.000(2)
C27 0.062(3) 0.161(5) 0.095(4) -0.005(4) 0.036(3) -0.007(4)
C28 0.032(2) 0.053(3) 0.051(3) -0.016(2) 0.005(2) -0.001(2)
C29 0.058(3) 0.168(5) 0.066(3) 0.003(4) -0.003(3) -0.036(3)
C30 0.032(2) 0.058(3) 0.045(2) 0.011(2) 0.0113(18) 0.007(2)
C31 0.032(2) 0.033(2) 0.031(2) -0.0012(18) 0.0128(17) 0.0017(18)
C32 0.0309(19) 0.032(2) 0.030(2) -0.0050(17) 0.0083(17) -0.0003(18)
C33 0.0262(19) 0.037(2) 0.039(2) 0.0004(18) 0.0042(17) -0.0014(18)
C34 0.0232(19) 0.044(2) 0.047(2) -0.007(2) 0.0083(18) 0.0012(19)
C35 0.029(2) 0.037(2) 0.044(2) 0.0001(19) 0.0124(18) -0.0062(18)
C36 0.0297(19) 0.033(2) 0.035(2) 0.0010(18) 0.0129(17) -0.0005(18)
C37 0.032(2) 0.031(2) 0.038(2) 0.0000(18) 0.0164(18) -0.0025(18)
C38 0.035(2) 0.051(2) 0.053(3) 0.008(2) 0.0090(19) -0.007(2)
C39 0.0257(19) 0.039(2) 0.034(2) 0.0043(18) 0.0072(17) -0.0003(18)
C40 0.039(2) 0.039(2) 0.054(3) 0.021(2) 0.020(2) 0.013(2)
C41 0.041(2) 0.051(3) 0.087(3) 0.027(2) 0.033(2) 0.008(2)
C42 0.035(2) 0.049(3) 0.107(4) 0.032(3) 0.012(2) -0.008(2)
C43 0.042(2) 0.047(3) 0.074(3) 0.008(2) 0.003(2) -0.005(2)
C44 0.036(2) 0.034(2) 0.053(3) 0.007(2) 0.009(2) 0.000(2)
C45 0.056(2) 0.052(3) 0.053(3) 0.014(2) 0.030(2) 0.020(2)
C46 0.091(3) 0.082(3) 0.050(3) 0.020(3) 0.029(3) 0.028(3)
C47 0.068(3) 0.042(2) 0.052(3) -0.008(2) 0.016(2) 0.003(2)
C48 0.094(4) 0.133(4) 0.080(4) -0.055(3) 0.019(3) -0.023(4)
C49 0.0243(18) 0.045(2) 0.029(2) 0.0106(18) 0.0060(17) -0.0056(18)
C50 0.030(2) 0.049(2) 0.042(2) 0.014(2) 0.0073(18) -0.005(2)
C51 0.038(2) 0.048(2) 0.062(3) 0.017(2) 0.005(2) 0.002(2)
C52 0.045(2) 0.072(3) 0.039(3) 0.018(2) -0.006(2) -0.003(2)
C53 0.044(2) 0.070(3) 0.039(3) 0.004(2) 0.003(2) -0.019(2)
C54 0.036(2) 0.049(2) 0.036(2) -0.002(2) 0.0108(19) -0.009(2)
C55 0.039(2) 0.040(2) 0.056(3) 0.007(2) 0.010(2) 0.001(2)
C56 0.053(3) 0.052(3) 0.075(3) 0.006(2) 0.010(2) 0.013(2)
C57 0.069(3) 0.063(3) 0.031(2) -0.002(2) 0.018(2) 0.001(2)
C58 0.124(4) 0.090(4) 0.084(4) -0.037(3) -0.014(3) 0.012(4)
Fe3 0.0285(3) 0.0437(3) 0.0311(3) -0.0029(3) 0.0106(2) -0.0025(3)
Fe4 0.0367(3) 0.0370(3) 0.0356(3) 0.0003(3) 0.0125(2) -0.0032(3)
N13 0.0283(15) 0.0382(18) 0.0283(17) -0.0011(14) 0.0117(13) 0.0010(15)
N14 0.0304(16) 0.0479(19) 0.0200(16) -0.0032(14) 0.0078(13) -0.0011(15)
N15 0.0325(16) 0.0461(19) 0.0267(17) 0.0026(15) 0.0051(14) -0.0002(16)
N16 0.0409(18) 0.0447(19) 0.047(2) 0.0021(17) 0.0126(16) -0.0019(17)
N17 0.0386(17) 0.0377(18) 0.0376(18) 0.0070(15) 0.0173(15) 0.0022(15)
N18 0.0362(16) 0.0415(18) 0.0313(18) 0.0025(15) 0.0134(14) -0.0054(15)
N19 0.0259(15) 0.0395(18) 0.0335(18) 0.0005(15) 0.0066(14) -0.0021(15)
N20 0.0283(16) 0.0328(17) 0.0418(19) -0.0013(15) 0.0081(15) -0.0032(15)
N21 0.0326(17) 0.056(2) 0.051(2) -0.0123(18) 0.0192(15) -0.0017(17)
N22 0.050(2) 0.076(3) 0.069(3) -0.030(2) 0.0240(19) -0.008(2)
N23 0.0366(17) 0.052(2) 0.042(2) -0.0044(16) 0.0149(15) -0.0050(17)
N24 0.047(2) 0.070(2) 0.066(2) -0.010(2) 0.0204(19) 0.001(2)
C59 0.030(2) 0.060(3) 0.050(3) -0.006(2) 0.0117(19) -0.006(2)
C60 0.0290(19) 0.047(2) 0.029(2) -0.0033(18) 0.0133(17) -0.0075(19)
C61 0.0268(19) 0.053(2) 0.024(2) -0.0007(18) 0.0090(16) 0.0006(19)
C62 0.037(2) 0.054(3) 0.038(2) -0.004(2) 0.0086(19) -0.016(2)
C63 0.043(2) 0.044(2) 0.047(3) -0.002(2) 0.009(2) -0.009(2)
C64 0.048(2) 0.046(2) 0.044(3) 0.004(2) 0.008(2) 0.002(2)
C65 0.041(2) 0.045(2) 0.027(2) 0.0026(19) 0.0074(18) -0.005(2)
C66 0.036(2) 0.048(2) 0.028(2) -0.0032(19) 0.0046(18) 0.004(2)
C67 0.049(2) 0.054(3) 0.049(3) 0.008(2) 0.004(2) 0.006(2)
C68 0.0234(18) 0.046(2) 0.038(2) 0.000(2) 0.0091(17) -0.0046(19)
C69 0.035(2) 0.043(2) 0.045(2) -0.003(2) 0.0115(19) 0.001(2)
C70 0.050(2) 0.039(2) 0.071(3) -0.001(2) 0.007(2) -0.002(2)
C71 0.049(3) 0.050(3) 0.095(4) 0.029(3) 0.003(3) -0.003(2)
C72 0.035(2) 0.084(3) 0.060(3) 0.027(3) 0.008(2) 0.001(2)
C73 0.028(2) 0.059(3) 0.040(2) 0.015(2) 0.0087(18) 0.002(2)
C74 0.054(2) 0.052(2) 0.036(2) -0.005(2) 0.019(2) 0.009(2)
C75 0.054(3) 0.084(3) 0.051(3) -0.006(2) 0.021(2) -0.003(3)
C76 0.051(2) 0.099(3) 0.031(2) 0.015(2) 0.011(2) 0.010(3)
C77 0.056(3) 0.111(4) 0.045(3) 0.004(3) -0.002(2) -0.001(3)
C78 0.0248(19) 0.044(2) 0.050(3) 0.000(2) 0.0040(19) -0.0027(19)
C79 0.030(2) 0.086(3) 0.069(3) -0.031(3) -0.002(2) 0.007(2)
C80 0.051(3) 0.087(3) 0.106(4) -0.058(3) -0.016(3) 0.015(3)
C81 0.024(2) 0.064(3) 0.146(5) -0.025(3) 0.016(3) 0.003(2)
C82 0.043(3) 0.046(3) 0.110(4) 0.012(3) 0.023(3) 0.011(2)
C83 0.029(2) 0.040(2) 0.079(3) 0.000(2) 0.018(2) 0.006(2)
C84 0.052(3) 0.141(5) 0.052(3) -0.023(3) -0.002(2) 0.017(3)
C85 0.133(5) 0.147(5) 0.101(5) 0.050(4) 0.030(4) 0.083(4)
C86 0.050(2) 0.069(3) 0.052(3) 0.011(2) 0.021(2) 0.024(2)
C87 0.089(3) 0.133(4) 0.068(3) -0.010(3) 0.008(3) 0.068(3)
C88 0.101(4) 0.039(3) 0.074(3) -0.005(2) 0.010(3) -0.002(3)
C89 0.069(3) 0.040(2) 0.048(3) 0.005(2) 0.026(2) -0.003(2)
C90 0.046(2) 0.037(2) 0.042(2) 0.011(2) 0.013(2) 0.006(2)
C91 0.063(3) 0.041(2) 0.060(3) 0.013(2) 0.015(2) -0.002(2)
C92 0.061(3) 0.066(3) 0.068(3) 0.026(3) 0.010(2) 0.016(3)
C93 0.057(3) 0.056(3) 0.035(2) 0.017(2) 0.001(2) 0.000(2)
C94 0.036(2) 0.055(3) 0.029(2) 0.015(2) 0.0081(18) -0.008(2)
C95 0.046(2) 0.042(2) 0.029(2) 0.0053(19) 0.0153(18) -0.005(2)
C96 0.051(2) 0.071(3) 0.046(3) -0.001(2) 0.008(2) -0.010(2)
C97 0.043(2) 0.041(2) 0.062(3) -0.012(2) 0.006(2) -0.008(2)
C98 0.054(3) 0.046(2) 0.052(3) -0.014(2) 0.001(2) -0.010(2)
C99 0.063(3) 0.063(3) 0.073(3) -0.010(3) -0.013(3) -0.013(3)
C100 0.044(3) 0.095(4) 0.113(5) -0.010(3) 0.008(3) -0.021(3)
C101 0.064(3) 0.089(4) 0.082(4) -0.016(3) 0.019(3) -0.029(3)
C102 0.051(3) 0.063(3) 0.091(4) -0.017(3) 0.015(3) -0.022(3)
C103 0.070(3) 0.054(3) 0.045(3) -0.015(2) 0.012(2) -0.008(2)
C104 0.099(4) 0.071(3) 0.084(4) -0.031(3) 0.007(3) 0.010(3)
C105 0.056(3) 0.162(5) 0.058(3) 0.003(3) 0.024(3) -0.045(3)
C106 0.162(6) 0.226(8) 0.116(6) 0.008(5) 0.032(5) -0.080(6)
C107 0.038(2) 0.042(2) 0.030(2) -0.0082(19) 0.0090(18) -0.0070(19)
C108 0.048(2) 0.036(2) 0.043(2) -0.0077(19) 0.017(2) -0.011(2)
C109 0.064(3) 0.050(3) 0.050(3) -0.002(2) 0.021(2) -0.006(2)
C110 0.068(3) 0.045(3) 0.054(3) -0.015(2) 0.012(2) 0.005(2)
C111 0.050(2) 0.067(3) 0.048(3) -0.016(2) 0.020(2) -0.004(2)
C112 0.047(2) 0.046(2) 0.035(2) -0.006(2) 0.0177(19) -0.006(2)
C113 0.056(3) 0.054(3) 0.088(3) 0.002(3) 0.036(2) -0.014(2)
C114 0.124(4) 0.096(4) 0.161(5) -0.036(4) 0.110(4) -0.051(4)
C115 0.064(3) 0.063(3) 0.054(3) -0.010(2) 0.039(2) -0.017(2)
C116 0.083(3) 0.050(3) 0.058(3) 0.003(2) 0.021(3) -0.006(3)

loop_
_atom_type_symbol
_atom_type_description
_atom_type_scat_dispersion_real
_atom_type_scat_dispersion_imag
_atom_type_scat_source
C C 0.0033 0.0016 'International Tables Vol C Tables 4.2.6.8 and 6.1.1.4'
H H 0.0000 0.0000 'International Tables Vol C Tables 4.2.6.8 and 6.1.1.4'
Fe Fe 0.3463 0.8444 'International Tables Vol C Tables 4.2.6.8 and 6.1.1.4'
N N 0.0061 0.0033 'International Tables Vol C Tables 4.2.6.8 and 6.1.1.4'

loop_
_geom_angle_atom_site_label_1
_geom_angle_atom_site_label_2
_geom_angle_atom_site_label_3
_geom_angle
_geom_angle_site_symmetry_1
_geom_angle_site_symmetry_3
_geom_angle_publ_flag
N2 Fe1 N9 130.21(13) . . ?
N2 Fe1 N7 135.96(12) . . ?
N9 Fe1 N7 93.82(13) . . ?
N2 Fe1 N3 79.41(11) . . ?
N9 Fe1 N3 98.29(13) . . ?
N7 Fe1 N3 97.15(11) . . ?
N2 Fe1 N1 79.64(12) . . ?
N9 Fe1 N1 94.11(13) . . ?
N7 Fe1 N1 98.86(12) . . ?
N3 Fe1 N1 159.01(12) . . ?
N5 Fe2 N11 149.01(12) . . ?
N5 Fe2 N8 114.04(11) . . ?
N11 Fe2 N8 96.95(12) . . ?
N5 Fe2 N4 79.52(11) . . ?
N11 Fe2 N4 95.28(11) . . ?
N8 Fe2 N4 99.42(11) . . ?
N5 Fe2 N6 79.62(11) . . ?
N11 Fe2 N6 95.96(12) . . ?
N8 Fe2 N6 100.77(11) . . ?
N4 Fe2 N6 155.47(11) . . ?
C2 N1 C10 121.5(3) . . ?
C2 N1 Fe1 116.8(2) . . ?
C10 N1 Fe1 121.8(2) . . ?
C7 N2 C3 119.0(3) . . ?
C7 N2 Fe1 120.3(2) . . ?
C3 N2 Fe1 120.6(2) . . ?
C8 N3 C20 120.7(3) . . ?
C8 N3 Fe1 117.3(2) . . ?
C20 N3 Fe1 122.0(2) . . ?
C31 N4 C39 118.4(3) . . ?
C31 N4 Fe2 117.7(2) . . ?
C39 N4 Fe2 123.6(2) . . ?
C36 N5 C32 120.6(3) . . ?
C36 N5 Fe2 119.7(2) . . ?
C32 N5 Fe2 119.7(2) . . ?
C37 N6 C49 117.9(3) . . ?
C37 N6 Fe2 116.2(2) . . ?
C49 N6 Fe2 125.7(2) . . ?
N8 N7 Fe1 177.1(3) . . ?
N7 N8 Fe2 173.6(2) . . ?
N10 N9 Fe1 176.1(3) . . ?
N12 N11 Fe2 174.8(3) . . ?
N1 C2 C3 113.3(3) . . ?
N1 C2 C1 123.4(3) . . ?
C3 C2 C1 123.3(3) . . ?
C4 C3 N2 120.7(3) . . ?
C4 C3 C2 129.6(3) . . ?
N2 C3 C2 109.6(3) . . ?
C3 C4 C5 119.7(3) . . ?
C6 C5 C4 120.2(3) . . ?
C5 C6 C7 120.0(3) . . ?
N2 C7 C6 120.3(3) . . ?
N2 C7 C8 110.0(3) . . ?
C6 C7 C8 129.7(3) . . ?
N3 C8 C7 113.0(3) . . ?
N3 C8 C9 124.0(3) . . ?
C7 C8 C9 123.0(3) . . ?
C15 C10 C11 122.3(3) . . ?
C15 C10 N1 119.2(3) . . ?
C11 C10 N1 118.5(3) . . ?
C12 C11 C10 118.1(4) . . ?
C12 C11 C16 119.9(4) . . ?
C10 C11 C16 121.8(3) . . ?
C11 C12 C13 120.2(4) . . ?
C14 C13 C12 120.0(4) . . ?
C15 C14 C13 120.6(4) . . ?
C10 C15 C14 118.1(4) . . ?
C10 C15 C18 121.2(4) . . ?
C14 C15 C18 120.7(4) . . ?
C11 C16 C17 112.8(3) . . ?
C19 C18 C15 116.7(4) . . ?
C25 C20 C21 121.9(3) . . ?
C25 C20 N3 119.2(3) . . ?
C21 C20 N3 118.8(3) . . ?
C22 C21 C20 116.8(4) . . ?
C22 C21 C26 121.3(4) . . ?
C20 C21 C26 121.8(3) . . ?
C23 C22 C21 122.5(4) . . ?
C22 C23 C24 119.6(4) . . ?
C25 C24 C23 120.8(4) . . ?
C24 C25 C20 118.3(4) . . ?
C24 C25 C28 119.7(4) . . ?
C20 C25 C28 122.0(3) . . ?
C21 C26 C27 113.1(4) . . ?
C29 C28 C25 113.3(3) . . ?
N4 C31 C32 112.0(3) . . ?
N4 C31 C30 125.2(3) . . ?
C32 C31 C30 122.8(3) . . ?
N5 C32 C33 120.0(3) . . ?
N5 C32 C31 110.7(3) . . ?
C33 C32 C31 129.2(3) . . ?
C34 C33 C32 119.7(3) . . ?
C35 C34 C33 120.2(3) . . ?
C34 C35 C36 120.3(3) . . ?
N5 C36 C35 119.1(3) . . ?
N5 C36 C37 110.7(3) . . ?
C35 C36 C37 130.2(3) . . ?
N6 C37 C36 113.4(3) . . ?
N6 C37 C38 122.5(3) . . ?
C36 C37 C38 123.9(3) . . ?
C40 C39 C44 120.8(3) . . ?
C40 C39 N4 120.9(3) . . ?
C44 C39 N4 118.3(3) . . ?
C41 C40 C39 118.1(4) . . ?
C41 C40 C45 119.4(3) . . ?
C39 C40 C45 122.4(3) . . ?
C42 C41 C40 121.1(4) . . ?
C43 C42 C41 120.4(4) . . ?
C44 C43 C42 120.6(4) . . ?
C43 C44 C39 119.0(4) . . ?
C43 C44 C47 121.9(4) . . ?
C39 C44 C47 119.1(3) . . ?
C40 C45 C46 112.7(3) . . ?
C48 C47 C44 116.3(4) . . ?
C54 C49 C50 121.8(3) . . ?
C54 C49 N6 117.7(3) . . ?
C50 C49 N6 120.4(3) . . ?
C51 C50 C49 116.9(3) . . ?
C51 C50 C55 123.2(3) . . ?
C49 C50 C55 119.8(3) . . ?
C52 C51 C50 121.7(4) . . ?
C53 C52 C51 120.2(4) . . ?
C52 C53 C54 121.6(4) . . ?
C53 C54 C49 117.8(4) . . ?
C53 C54 C57 122.3(3) . . ?
C49 C54 C57 119.8(3) . . ?
C50 C55 C56 116.0(3) . . ?
C58 C57 C54 116.0(4) . . ?
N14 Fe3 N21 141.74(13) . . ?
N14 Fe3 N19 126.13(12) . . ?
N21 Fe3 N19 92.12(12) . . ?
N14 Fe3 N13 79.53(12) . . ?
N21 Fe3 N13 95.29(12) . . ?
N19 Fe3 N13 100.77(11) . . ?
N14 Fe3 N15 79.70(12) . . ?
N21 Fe3 N15 97.27(12) . . ?
N19 Fe3 N15 96.30(11) . . ?
N13 Fe3 N15 158.36(12) . . ?
N17 Fe4 N23 150.35(13) . . ?
N17 Fe4 N20 109.59(12) . . ?
N23 Fe4 N20 100.05(12) . . ?
N17 Fe4 N16 79.83(13) . . ?
N23 Fe4 N16 94.50(13) . . ?
N20 Fe4 N16 100.25(12) . . ?
N17 Fe4 N18 79.90(12) . . ?
N23 Fe4 N18 96.75(12) . . ?
N20 Fe4 N18 98.58(12) . . ?
N16 Fe4 N18 155.98(12) . . ?
C60 N13 C68 119.9(3) . . ?
C60 N13 Fe3 117.5(2) . . ?
C68 N13 Fe3 122.5(2) . . ?
C65 N14 C61 119.0(3) . . ?
C65 N14 Fe3 120.7(2) . . ?
C61 N14 Fe3 120.3(2) . . ?
C66 N15 C78 120.1(3) . . ?
C66 N15 Fe3 117.6(2) . . ?
C78 N15 Fe3 122.2(2) . . ?
C89 N16 C97 121.7(3) . . ?
C89 N16 Fe4 116.3(2) . . ?
C97 N16 Fe4 121.8(2) . . ?
C90 N17 C94 120.5(3) . . ?
C90 N17 Fe4 119.8(2) . . ?
C94 N17 Fe4 119.6(2) . . ?
C95 N18 C107 120.0(3) . . ?
C95 N18 Fe4 117.1(2) . . ?
C107 N18 Fe4 122.9(2) . . ?
N20 N19 Fe3 177.4(3) . . ?
N19 N20 Fe4 172.8(3) . . ?
N22 N21 Fe3 177.5(3) . . ?
N24 N23 Fe4 175.7(3) . . ?
N13 C60 C61 113.1(3) . . ?
N13 C60 C59 124.5(3) . . ?
C61 C60 C59 122.4(3) . . ?
C62 C61 N14 118.8(3) . . ?
C62 C61 C60 131.7(3) . . ?
N14 C61 C60 109.5(3) . . ?
C63 C62 C61 121.9(3) . . ?
C62 C63 C64 118.8(4) . . ?
C65 C64 C63 120.5(4) . . ?
C64 C65 N14 120.9(3) . . ?
C64 C65 C66 129.6(4) . . ?
N14 C65 C66 109.5(3) . . ?
N15 C66 C65 112.4(3) . . ?
N15 C66 C67 124.8(3) . . ?
C65 C66 C67 122.8(3) . . ?
C73 C68 C69 121.4(4) . . ?
C73 C68 N13 118.8(3) . . ?
C69 C68 N13 119.7(3) . . ?
C70 C69 C68 118.9(4) . . ?
C70 C69 C74 120.1(4) . . ?
C68 C69 C74 121.0(3) . . ?
C71 C70 C69 119.5(4) . . ?
C70 C71 C72 120.6(4) . . ?
C73 C72 C71 120.8(4) . . ?
C72 C73 C68 118.6(4) . . ?
C72 C73 C76 119.3(4) . . ?
C68 C73 C76 122.1(4) . . ?
C69 C74 C75 112.2(3) . . ?
C73 C76 C77 114.4(3) . . ?
C79 C78 C83 123.1(3) . . ?
C79 C78 N15 118.3(3) . . ?
C83 C78 N15 118.2(3) . . ?
C78 C79 C80 116.8(4) . . ?
C78 C79 C84 123.4(4) . . ?
C80 C79 C84 119.8(4) . . ?
C81 C80 C79 120.1(4) . . ?
C82 C81 C80 121.7(4) . . ?
C81 C82 C83 121.2(5) . . ?
C82 C83 C78 116.9(4) . . ?
C82 C83 C86 120.2(4) . . ?
C78 C83 C86 122.8(3) . . ?
C85 C84 C79 115.2(4) . . ?
C83 C86 C87 113.2(3) . . ?
N16 C89 C90 113.5(3) . . ?
N16 C89 C88 123.6(4) . . ?
C90 C89 C88 122.9(4) . . ?
N17 C90 C91 119.8(3) . . ?
N17 C90 C89 109.6(3) . . ?
C91 C90 C89 130.6(4) . . ?
C92 C91 C90 120.1(4) . . ?
C91 C92 C93 120.3(4) . . ?
C94 C93 C92 119.7(4) . . ?
C93 C94 N17 119.5(3) . . ?
C93 C94 C95 130.5(4) . . ?
N17 C94 C95 110.0(3) . . ?
N18 C95 C94 112.9(3) . . ?
N18 C95 C96 125.2(3) . . ?
C94 C95 C96 121.9(3) . . ?
C98 C97 C102 121.8(4) . . ?
C98 C97 N16 120.8(4) . . ?
C102 C97 N16 117.0(4) . . ?
C97 C98 C99 118.3(4) . . ?
C97 C98 C103 122.3(4) . . ?
C99 C98 C103 119.3(4) . . ?
C100 C99 C98 119.9(4) . . ?
C101 C100 C99 120.7(4) . . ?
C100 C101 C102 122.2(5) . . ?
C101 C102 C97 116.9(4) . . ?
C101 C102 C105 122.8(4) . . ?
C97 C102 C105 120.3(4) . . ?
C98 C103 C104 112.7(4) . . ?
C106 C105 C102 119.0(4) . . ?
C108 C107 C112 121.3(3) . . ?
C108 C107 N18 120.1(3) . . ?
C112 C107 N18 118.3(3) . . ?
C109 C108 C107 118.0(3) . . ?
C109 C108 C113 121.0(3) . . ?
C107 C108 C113 121.0(3) . . ?
C108 C109 C110 122.0(4) . . ?
C111 C110 C109 118.6(4) . . ?
C110 C111 C112 121.9(4) . . ?
C111 C112 C107 118.2(4) . . ?
C111 C112 C115 119.8(3) . . ?
C107 C112 C115 121.9(3) . . ?
C114 C113 C108 119.0(4) . . ?
C112 C115 C116 113.3(3) . . ?

loop_
_geom_bond_atom_site_label_1
_geom_bond_atom_site_label_2
_geom_bond_distance
_geom_bond_site_symmetry_2
_geom_bond_publ_flag
Fe1 N2 1.818(3) . ?
Fe1 N9 1.849(3) . ?
Fe1 N7 1.873(3) . ?
Fe1 N3 1.926(3) . ?
Fe1 N1 1.929(3) . ?
Fe2 N5 1.834(2) . ?
Fe2 N11 1.837(3) . ?
Fe2 N8 1.879(3) . ?
Fe2 N4 1.923(3) . ?
Fe2 N6 1.932(3) . ?
N1 C2 1.328(4) . ?
N1 C10 1.435(4) . ?
N2 C7 1.381(4) . ?
N2 C3 1.381(4) . ?
N3 C8 1.318(4) . ?
N3 C20 1.434(4) . ?
N4 C31 1.328(4) . ?
N4 C39 1.427(4) . ?
N5 C36 1.368(4) . ?
N5 C32 1.370(4) . ?
N6 C37 1.331(4) . ?
N6 C49 1.430(4) . ?
N7 N8 1.137(3) . ?
N9 N10 1.121(4) . ?
N11 N12 1.098(3) . ?
C1 C2 1.495(5) . ?
C2 C3 1.410(5) . ?
C3 C4 1.372(5) . ?
C4 C5 1.384(5) . ?
C5 C6 1.364(5) . ?
C6 C7 1.387(5) . ?
C7 C8 1.406(4) . ?
C8 C9 1.493(4) . ?
C10 C15 1.376(5) . ?
C10 C11 1.392(5) . ?
C11 C12 1.374(5) . ?
C11 C16 1.486(5) . ?
C12 C13 1.389(6) . ?
C13 C14 1.382(6) . ?
C14 C15 1.377(6) . ?
C15 C18 1.523(5) . ?
C16 C17 1.532(5) . ?
C18 C19 1.449(6) . ?
C20 C25 1.395(5) . ?
C20 C21 1.398(5) . ?
C21 C22 1.381(5) . ?
C21 C26 1.487(5) . ?
C22 C23 1.365(6) . ?
C23 C24 1.379(6) . ?
C24 C25 1.379(5) . ?
C25 C28 1.504(5) . ?
C26 C27 1.508(5) . ?
C28 C29 1.484(5) . ?
C30 C31 1.480(5) . ?
C31 C32 1.423(4) . ?
C32 C33 1.381(4) . ?
C33 C34 1.373(5) . ?
C34 C35 1.365(5) . ?
C35 C36 1.393(4) . ?
C36 C37 1.400(4) . ?
C37 C38 1.509(5) . ?
C39 C40 1.387(5) . ?
C39 C44 1.404(5) . ?
C40 C41 1.381(5) . ?
C40 C45 1.497(5) . ?
C41 C42 1.371(6) . ?
C42 C43 1.370(6) . ?
C43 C44 1.365(5) . ?
C44 C47 1.502(5) . ?
C45 C46 1.533(5) . ?
C47 C48 1.494(6) . ?
C49 C54 1.391(5) . ?
C49 C50 1.412(5) . ?
C50 C51 1.384(5) . ?
C50 C55 1.501(5) . ?
C51 C52 1.368(5) . ?
C52 C53 1.363(5) . ?
C53 C54 1.378(5) . ?
C54 C57 1.507(5) . ?
C55 C56 1.525(5) . ?
C57 C58 1.482(6) . ?
Fe3 N14 1.816(3) . ?
Fe3 N21 1.851(3) . ?
Fe3 N19 1.885(3) . ?
Fe3 N13 1.919(3) . ?
Fe3 N15 1.920(3) . ?
Fe4 N17 1.819(3) . ?
Fe4 N23 1.827(3) . ?
Fe4 N20 1.893(3) . ?
Fe4 N16 1.923(3) . ?
Fe4 N18 1.930(3) . ?
N13 C60 1.324(4) . ?
N13 C68 1.441(4) . ?
N14 C65 1.381(4) . ?
N14 C61 1.393(4) . ?
N15 C66 1.326(4) . ?
N15 C78 1.429(4) . ?
N16 C89 1.318(5) . ?
N16 C97 1.437(4) . ?
N17 C90 1.371(4) . ?
N17 C94 1.386(4) . ?
N18 C95 1.316(4) . ?
N18 C107 1.433(4) . ?
N19 N20 1.124(3) . ?
N21 N22 1.107(4) . ?
N23 N24 1.114(4) . ?
C59 C60 1.499(4) . ?
C60 C61 1.405(5) . ?
C61 C62 1.388(5) . ?
C62 C63 1.357(5) . ?
C63 C64 1.384(5) . ?
C64 C65 1.367(5) . ?
C65 C66 1.427(5) . ?
C66 C67 1.485(5) . ?
C68 C73 1.379(5) . ?
C68 C69 1.400(5) . ?
C69 C70 1.380(5) . ?
C69 C74 1.503(5) . ?
C70 C71 1.379(6) . ?
C71 C72 1.382(6) . ?
C72 C73 1.369(5) . ?
C73 C76 1.496(5) . ?
C74 C75 1.530(5) . ?
C76 C77 1.517(5) . ?
C78 C79 1.382(5) . ?
C78 C83 1.394(5) . ?
C79 C80 1.400(6) . ?
C79 C84 1.494(6) . ?
C80 C81 1.369(7) . ?
C81 C82 1.341(6) . ?
C82 C83 1.381(5) . ?
C83 C86 1.492(5) . ?
C84 C85 1.452(6) . ?
C86 C87 1.513(5) . ?
C88 C89 1.516(5) . ?
C89 C90 1.416(5) . ?
C90 C91 1.374(5) . ?
C91 C92 1.367(5) . ?
C92 C93 1.387(5) . ?
C93 C94 1.371(5) . ?
C94 C95 1.422(5) . ?
C95 C96 1.491(5) . ?
C97 C98 1.373(5) . ?
C97 C102 1.419(6) . ?
C98 C99 1.388(5) . ?
C98 C103 1.504(5) . ?
C99 C100 1.384(6) . ?
C100 C101 1.345(6) . ?
C101 C102 1.366(6) . ?
C102 C105 1.504(6) . ?
C103 C104 1.511(5) . ?
C105 C106 1.426(7) . ?
C107 C108 1.387(5) . ?
C107 C112 1.403(5) . ?
C108 C109 1.371(5) . ?
C108 C113 1.506(5) . ?
C109 C110 1.392(5) . ?
C110 C111 1.366(5) . ?
C111 C112 1.374(5) . ?
C112 C115 1.500(5) . ?
C113 C114 1.412(6) . ?
C115 C116 1.501(5) . ?

loop_
_platon_squeeze_void_nr
_platon_squeeze_void_average_x
_platon_squeeze_void_average_y
_platon_squeeze_void_average_z
_platon_squeeze_void_volume
_platon_squeeze_void_count_electrons
_platon_squeeze_void_content
1 0.259 0.704 0.218 223 59 ' '
2 0.800 0.083 0.139 7 1 ' '
3 0.740 0.204 0.282 223 57 ' '
4 0.200 0.583 0.362 7 1 ' '
5 0.259 0.796 0.718 223 60 ' '
6 0.800 0.417 0.639 7 1 ' '
7 0.740 0.296 0.782 223 59 ' '
8 0.200 0.917 0.862 7 1 ' '
